data_4109185
loop_
_publ_author_name
'Yu-Wu Zhong'
'Yutaka Matsuo'
'Eiichi Nakamura'

_publ_contact_author 'MATSUO, Yutaka'
_publ_contact_author_email matsuo@chem.s.u-tokyo.ac.jp
_publ_section_title
;
 Lamellar Assembly of Conical Molecules Possessing a Fullerene Apex in
 Crystals and Liquid Crystals
;
_journal_name_full 'Journal of the American Chemical Society'
_journal_page_first 3052
_journal_page_last 3053
_journal_paper_doi 10.1021/ja068780k
_journal_volume 129
_journal_year 2007
_chemical_compound_source 'synthesis as described'
_chemical_formula_moiety 'C130 H60 Si5'
_chemical_formula_sum 'C130 H84 Si5'
_chemical_formula_weight 1786.42
_chemical_name_systematic
;
 C60C6H4CCSiMe3_5_Me
;
_space_group_IT_number 2
_symmetry_cell_setting triclinic
_symmetry_Int_Tables_number 2
_symmetry_space_group_name_Hall '-P 1'
_symmetry_space_group_name_H-M 'P -1'
_atom_sites_solution_hydrogens geom
_atom_sites_solution_primary direct
_atom_sites_solution_secondary difmap
_audit_creation_date 2006-03-01T20:56:44-00:00
_cell_angle_alpha 103.57
_cell_angle_beta 100.73
_cell_angle_gamma 105.18
_cell_formula_units_Z 2
_cell_length_a 14.449
_cell_length_b 17.506
_cell_length_c 23.235
_cell_measurement_reflns_used 37787
_cell_measurement_temperature 153(2)
_cell_measurement_theta_max 25.25
_cell_measurement_theta_min 2.26
_cell_measurement_wavelength 0.71073
_cell_volume 5318.226
_computing_cell_refinement Scalepack(HKL)
_computing_data_collection Xpress(MacScience)
_computing_data_reduction 'Denzo and Scalepack(HKL)'
_computing_molecular_graphics 'Ortep-3 for Windows (Farrugia, 1997)'
_computing_structure_refinement 'SHELXL-97 (Sheldrick, 1997)'
_computing_structure_solution "'SHELXS-97 (Sheldrick, 1997)"
_diffrn_ambient_temperature 153(2)
_diffrn_measured_fraction_theta_full 0.806
_diffrn_measured_fraction_theta_max 0.806
_diffrn_measurement_device_type 'Imaging Plate'
_diffrn_measurement_method oscillation
_diffrn_radiation_monochromator graphite
_diffrn_radiation_probe x-ray
_diffrn_radiation_type MoK\a
_diffrn_radiation_wavelength 0.71073
_diffrn_reflns_av_R_equivalents 0
_diffrn_reflns_av_unetI/netI 0.1361
_diffrn_reflns_limit_h_max 17
_diffrn_reflns_limit_h_min 0
_diffrn_reflns_limit_k_max 20
_diffrn_reflns_limit_k_min -21
_diffrn_reflns_limit_l_max 27
_diffrn_reflns_limit_l_min -28
_diffrn_reflns_number 16452
_diffrn_reflns_theta_full 25.25
_diffrn_reflns_theta_max 25.25
_diffrn_reflns_theta_min 2.26
_diffrn_standards_decay_% NA
_diffrn_standards_interval_count NA
_diffrn_standards_number NA
_exptl_absorpt_coefficient_mu 0.116
_exptl_absorpt_correction_type none
_exptl_crystal_colour orange
_exptl_crystal_density_diffrn 1.116
_exptl_crystal_description prism
_exptl_crystal_F_000 1868
_exptl_crystal_size_max 0.32
_exptl_crystal_size_mid 0.22
_exptl_crystal_size_min 0.13
_refine_diff_density_max 1.079
_refine_diff_density_min -0.488
_refine_diff_density_rms 0.122
_refine_ls_extinction_coef 0.0105(19)
_refine_ls_extinction_expression Fc^*^=kFc[1+0.001xFc^2^\l^3^/sin(2\q)]^-1/4^
_refine_ls_extinction_method SHELXL
_refine_ls_goodness_of_fit_ref 1.304
_refine_ls_hydrogen_treatment constr
_refine_ls_matrix_type full
_refine_ls_number_parameters 1135
_refine_ls_number_reflns 16452
_refine_ls_number_restraints 0
_refine_ls_restrained_S_all 1.304
_refine_ls_R_factor_all 0.2962
_refine_ls_R_factor_gt 0.1777
_refine_ls_shift/su_max 0
_refine_ls_shift/su_mean 0
_refine_ls_structure_factor_coef Fsqd
_refine_ls_weighting_details 'calc w=1/[\s^2^(Fo^2^)+(0.2000P)^2^+0.0000P] where P=(Fo^2^+2Fc^2^)/3'
_refine_ls_weighting_scheme calc
_refine_ls_wR_factor_gt 0.4183
_refine_ls_wR_factor_ref 0.4836
_reflns_number_gt 6676
_reflns_number_total 16452
_reflns_threshold_expression >2sigma(I)
_cod_data_source_file ja068780ksi20070126_062947.cif
_cod_data_source_block CCSiMe3
_cod_original_cell_volume 5318
_cod_database_code 4109185

loop_
_symmetry_equiv_pos_as_xyz
'x, y, z'
'-x, -y, -z'

loop_
_atom_site_label
_atom_site_type_symbol
_atom_site_fract_x
_atom_site_fract_y
_atom_site_fract_z
_atom_site_U_iso_or_equiv
_atom_site_adp_type
_atom_site_occupancy
_atom_site_symmetry_multiplicity
_atom_site_calc_flag
_atom_site_refinement_flags
C1 C 0.9312(7) -0.2485(7) 0.1234(5) 0.063(3) Uani 1 1 d .
C2 C 0.8226(7) -0.2798(6) 0.1183(4) 0.057(3) Uani 1 1 d .
C3 C 0.7771(9) -0.2218(7) 0.1058(6) 0.076(3) Uani 1 1 d .
C4 C 0.8557(8) -0.1577(6) 0.0916(4) 0.059(3) Uani 1 1 d .
C5 C 0.9409(7) -0.1762(6) 0.0981(4) 0.056(2) Uani 1 1 d .
C6 C 0.9829(6) -0.3127(6) 0.1004(4) 0.051(2) Uani 1 1 d .
C7 C 0.7636(7) -0.3683(6) 0.1111(4) 0.053(2) Uani 1 1 d .
C8 C 0.6682(7) -0.2361(6) 0.0840(5) 0.056(3) Uani 1 1 d .
C9 C 0.8278(7) -0.0987(7) 0.0583(5) 0.060(3) Uani 1 1 d .
C10 C 1.0207(7) -0.1464(7) 0.0673(5) 0.061(3) Uani 1 1 d .
C11 C 0.9053(6) -0.3999(6) 0.0671(4) 0.057(3) Uani 1 1 d .
C12 C 0.8100(6) -0.4237(6) 0.0721(4) 0.051(2) Uani 1 1 d .
C13 C 0.6629(7) -0.3889(7) 0.0644(4) 0.056(3) Uani 1 1 d .
C14 C 0.6192(8) -0.3310(6) 0.0529(5) 0.061(3) Uani 1 1 d .
C15 C 0.6509(7) -0.2035(7) 0.0281(5) 0.060(3) Uani 1 1 d .
C16 C 0.7211(7) -0.1429(6) 0.0171(5) 0.060(3) Uani 1 1 d .
C17 C 0.8868(7) -0.0987(6) 0.0085(5) 0.061(3) Uani 1 1 d .
C18 C 0.9721(7) -0.1202(6) 0.0129(4) 0.053(2) Uani 1 1 d .
C19 C 1.0408(7) -0.2209(7) 0.0320(5) 0.059(3) Uani 1 1 d .
C20 C 1.0223(6) -0.2949(7) 0.0463(4) 0.056(3) Uani 1 1 d .
C21 C 0.9270(7) -0.4358(6) 0.0115(4) 0.056(2) Uani 1 1 d .
C22 C 0.7341(7) -0.4863(6) 0.0201(5) 0.055(2) Uani 1 1 d .
C23 C 0.6429(7) -0.4626(6) 0.0167(5) 0.061(3) Uani 1 1 d .
C24 C 0.5568(7) -0.3454(7) -0.0064(5) 0.062(3) Uani 1 1 d .
C25 C 0.5765(7) -0.2670(7) -0.0221(6) 0.068(3) Uani 1 1 d .
C26 C 0.7171(7) -0.1448(7) -0.0452(5) 0.063(3) Uani 1 1 d .
C27 C 0.8196(7) -0.1191(6) -0.0514(5) 0.059(3) Uani 1 1 d .
C28 C 0.9906(7) -0.1604(7) -0.0421(5) 0.063(3) Uani 1 1 d .
C29 C 1.0340(7) -0.2236(8) -0.0298(5) 0.068(3) Uani 1 1 d .
C30 C 1.0003(7) -0.3717(7) -0.0007(5) 0.058(3) Uani 1 1 d .
C31 C 0.8567(7) -0.4960(6) -0.0364(5) 0.062(3) Uani 1 1 d .
C32 C 0.7540(7) -0.5218(6) -0.0331(5) 0.063(3) Uani 1 1 d .
C33 C 0.5786(7) -0.4788(7) -0.0414(5) 0.066(3) Uani 1 1 d .
C34 C 0.5353(6) -0.4165(7) -0.0518(5) 0.063(3) Uani 1 1 d .
C35 C 0.5701(7) -0.2667(8) -0.0821(6) 0.068(3) Uani 1 1 d .
C36 C 0.6438(8) -0.2046(7) -0.0950(6) 0.071(3) Uani 1 1 d .
C37 C 0.8406(8) -0.1535(6) -0.1036(4) 0.058(3) Uani 1 1 d .
C38 C 0.9295(7) -0.1763(7) -0.1003(5) 0.064(3) Uani 1 1 d .
C39 C 1.0156(8) -0.2943(7) -0.0762(5) 0.064(3) Uani 1 1 d .
C40 C 0.9978(8) -0.3741(8) -0.0605(5) 0.068(3) Uani 1 1 d .
C41 C 0.8523(8) -0.4980(6) -0.0999(5) 0.061(3) Uani 1 1 d .
C42 C 0.6864(7) -0.5408(6) -0.0930(4) 0.063(3) Uani 1 1 d .
C43 C 0.6011(8) -0.5182(7) -0.0963(5) 0.065(3) Uani 1 1 d .
C44 C 0.5298(7) -0.4177(8) -0.1148(5) 0.069(3) Uani 1 1 d .
C45 C 0.5489(7) -0.3430(8) -0.1297(5) 0.076(3) Uani 1 1 d .
C46 C 0.6669(8) -0.2417(7) -0.1504(5) 0.066(3) Uani 1 1 d .
C47 C 0.7638(8) -0.2155(8) -0.1535(5) 0.066(3) Uani 1 1 d .
C48 C 0.9085(8) -0.2525(7) -0.1473(5) 0.062(3) Uani 1 1 d .
C49 C 0.9525(9) -0.3095(8) -0.1353(5) 0.072(3) Uani 1 1 d .
C50 C 0.9227(8) -0.4378(7) -0.1118(5) 0.067(3) Uani 1 1 d .
C51 C 0.7498(9) -0.5228(7) -0.1334(5) 0.071(3) Uani 1 1 d .
C52 C 0.5724(8) -0.4808(7) -0.1417(5) 0.072(3) Uani 1 1 d .
C53 C 0.6078(8) -0.3288(9) -0.1725(5) 0.075(3) Uani 1 1 d .
C54 C 0.8040(8) -0.2773(8) -0.1808(5) 0.074(3) Uani 1 1 d .
C55 C 0.8931(9) -0.3977(8) -0.1567(5) 0.074(3) Uani 1 1 d .
C56 C 0.7200(9) -0.4865(7) -0.1771(5) 0.072(3) Uani 1 1 d .
C57 C 0.6313(9) -0.4636(8) -0.1832(5) 0.076(3) Uani 1 1 d .
C58 C 0.6513(9) -0.3847(8) -0.1973(5) 0.074(3) Uani 1 1 d .
C59 C 0.7490(8) -0.3609(8) -0.2022(5) 0.069(3) Uani 1 1 d .
C60 C 0.7912(10) -0.4223(8) -0.1909(5) 0.080(3) Uani 1 1 d .
C61 C 0.9777(9) -0.2013(9) 0.1990(6) 0.097(4) Uani 1 1 d .
H61A H 1.0487 -0.1782 0.2082 0.146 Uiso 1 1 calc R
H61B H 0.9612 -0.2409 0.2209 0.146 Uiso 1 1 calc R
H61C H 0.95 -0.1578 0.2111 0.146 Uiso 1 1 calc R
C62 C 1.0644(7) -0.3168(6) 0.1497(4) 0.057(2) Uani 1 1 d .
C63 C 1.1620(7) -0.2686(7) 0.1598(5) 0.066(3) Uani 1 1 d .
H63 H 1.1782 -0.2335 0.1362 0.079 Uiso 1 1 calc R
C64 C 1.2346(8) -0.2731(8) 0.2049(5) 0.079(3) Uani 1 1 d .
H64 H 1.2997 -0.2402 0.2112 0.095 Uiso 1 1 calc R
C65 C 1.2163(7) -0.3238(7) 0.2414(5) 0.064(3) Uani 1 1 d .
C66 C 1.1194(8) -0.3710(7) 0.2317(5) 0.068(3) Uani 1 1 d .
H66 H 1.1045 -0.4054 0.256 0.081 Uiso 1 1 calc R
C67 C 1.0419(7) -0.3688(6) 0.1858(5) 0.061(3) Uani 1 1 d .
H67 H 0.9768 -0.4016 0.1797 0.074 Uiso 1 1 calc R
C68 C 1.2933(9) -0.3295(8) 0.2876(5) 0.080(3) Uani 1 1 d .
C69 C 1.3589(9) -0.3352(9) 0.3256(6) 0.092(4) Uani 1 1 d .
C70 C 1.5763(13) -0.300(2) 0.3659(11) 0.258(16) Uani 1 1 d .
H70A H 1.6292 -0.3074 0.3934 0.387 Uiso 1 1 calc R
H70B H 1.5855 -0.2415 0.3736 0.387 Uiso 1 1 calc R
H70C H 1.5768 -0.3232 0.3242 0.387 Uiso 1 1 calc R
C71 C 1.4359(18) -0.4618(12) 0.3609(9) 0.214(12) Uani 1 1 d .
H71A H 1.4863 -0.4715 0.389 0.322 Uiso 1 1 calc R
H71B H 1.4394 -0.4834 0.3197 0.322 Uiso 1 1 calc R
H71C H 1.3716 -0.4891 0.365 0.322 Uiso 1 1 calc R
C72 C 1.4535(14) -0.3025(12) 0.4594(7) 0.158(7) Uani 1 1 d .
H72A H 1.5039 -0.3114 0.4879 0.237 Uiso 1 1 calc R
H72B H 1.3895 -0.327 0.4651 0.237 Uiso 1 1 calc R
H72C H 1.4659 -0.244 0.4664 0.237 Uiso 1 1 calc R
C73 C 0.7539(7) -0.3871(6) 0.1715(5) 0.062(3) Uani 1 1 d .
C74 C 0.7084(7) -0.4664(7) 0.1722(5) 0.067(3) Uani 1 1 d .
H74 H 0.6836 -0.51 0.1359 0.08 Uiso 1 1 calc R
C75 C 0.6998(8) -0.4809(8) 0.2274(5) 0.082(4) Uani 1 1 d .
H75 H 0.6694 -0.5352 0.2266 0.099 Uiso 1 1 calc R
C76 C 0.7323(9) -0.4220(7) 0.2817(5) 0.077(3) Uani 1 1 d .
C77 C 0.7647(14) -0.3423(9) 0.2796(7) 0.150(8) Uani 1 1 d .
H77 H 0.7805 -0.2987 0.3153 0.179 Uiso 1 1 calc R
C78 C 0.7748(14) -0.3247(9) 0.2246(6) 0.144(8) Uani 1 1 d .
H78 H 0.7961 -0.2698 0.2245 0.173 Uiso 1 1 calc R
C79 C 0.7323(10) -0.4382(8) 0.3397(6) 0.089(4) Uani 1 1 d .
C80 C 0.7325(12) -0.4460(9) 0.3895(7) 0.113(5) Uani 1 1 d .
C81 C 0.884(3) -0.366(3) 0.5144(18) 0.47(4) Uani 1 1 d .
H81A H 0.9336 -0.3827 0.4975 0.705 Uiso 1 1 calc R
H81B H 0.8967 -0.3633 0.557 0.705 Uiso 1 1 calc R
H81C H 0.8855 -0.3121 0.5106 0.705 Uiso 1 1 calc R
C82 C 0.803(2) -0.5175(19) 0.4858(8) 0.262(17) Uani 1 1 d .
H82A H 0.8447 -0.5274 0.4592 0.393 Uiso 1 1 calc R
H82B H 0.7509 -0.5682 0.4795 0.393 Uiso 1 1 calc R
H82C H 0.8417 -0.4975 0.5278 0.393 Uiso 1 1 calc R
C83 C 0.681(2) -0.407(3) 0.5038(9) 0.35(3) Uani 1 1 d .
H83A H 0.665 -0.3661 0.486 0.522 Uiso 1 1 calc R
H83B H 0.7135 -0.3814 0.5467 0.522 Uiso 1 1 calc R
H83C H 0.6202 -0.4501 0.4991 0.522 Uiso 1 1 calc R
C84 C 0.6215(7) -0.2020(7) 0.1340(5) 0.062(3) Uani 1 1 d .
C85 C 0.5758(7) -0.2526(7) 0.1656(5) 0.070(3) Uani 1 1 d .
H85 H 0.5737 -0.3077 0.1572 0.084 Uiso 1 1 calc R
C86 C 0.5331(7) -0.2187(8) 0.2103(5) 0.071(3) Uani 1 1 d .
H86 H 0.5035 -0.2526 0.2317 0.085 Uiso 1 1 calc R
C87 C 0.5322(8) -0.1405(8) 0.2241(5) 0.067(3) Uani 1 1 d .
C88 C 0.5751(8) -0.0898(7) 0.1914(5) 0.078(3) Uani 1 1 d .
H88 H 0.5719 -0.0362 0.1982 0.094 Uiso 1 1 calc R
C89 C 0.6228(7) -0.1202(6) 0.1483(5) 0.064(3) Uani 1 1 d .
H89 H 0.6557 -0.085 0.1289 0.077 Uiso 1 1 calc R
C90 C 0.4863(9) -0.1089(8) 0.2693(6) 0.085(4) Uani 1 1 d .
C91 C 0.4436(10) -0.0853(8) 0.3089(6) 0.092(4) Uani 1 1 d .
C92 C 0.3995(16) -0.1096(13) 0.4234(7) 0.167(8) Uani 1 1 d .
H92A H 0.3676 -0.0937 0.4548 0.251 Uiso 1 1 calc R
H92B H 0.4693 -0.0964 0.4415 0.251 Uiso 1 1 calc R
H92C H 0.3709 -0.1682 0.4033 0.251 Uiso 1 1 calc R
C93 C 0.4399(14) 0.0608(11) 0.3993(7) 0.153(7) Uani 1 1 d .
H93A H 0.4092 0.0811 0.4303 0.229 Uiso 1 1 calc R
H93B H 0.4314 0.0869 0.3676 0.229 Uiso 1 1 calc R
H93C H 0.5096 0.0732 0.4174 0.229 Uiso 1 1 calc R
C94 C 0.2462(12) -0.0836(13) 0.3279(8) 0.158(8) Uani 1 1 d .
H94A H 0.2118 -0.0667 0.3577 0.237 Uiso 1 1 calc R
H94B H 0.2204 -0.1427 0.3101 0.237 Uiso 1 1 calc R
H94C H 0.2367 -0.0574 0.2963 0.237 Uiso 1 1 calc R
C95 C 0.8418(7) -0.0126(7) 0.1013(5) 0.061(3) Uani 1 1 d .
C96 C 0.8793(12) 0.0065(9) 0.1632(6) 0.114(5) Uani 1 1 d .
H96 H 0.8966 -0.0333 0.1794 0.137 Uiso 1 1 calc R
C97 C 0.8923(13) 0.0832(9) 0.2024(6) 0.118(5) Uani 1 1 d .
H97 H 0.9144 0.0932 0.2446 0.142 Uiso 1 1 calc R
C98 C 0.8732(9) 0.1445(7) 0.1803(6) 0.069(3) Uani 1 1 d .
C99 C 0.8296(7) 0.1219(7) 0.1182(6) 0.069(3) Uani 1 1 d .
H99 H 0.811 0.1608 0.1016 0.083 Uiso 1 1 calc R
C100 C 0.8129(7) 0.0447(7) 0.0803(5) 0.068(3) Uani 1 1 d .
H100 H 0.7806 0.0314 0.039 0.082 Uiso 1 1 calc R
C101 C 0.8973(8) 0.2259(8) 0.2187(6) 0.076(3) Uani 1 1 d .
C102 C 0.9246(9) 0.2971(8) 0.2535(6) 0.084(4) Uani 1 1 d .
C103 C 1.1048(8) 0.4446(8) 0.3271(5) 0.092(4) Uani 1 1 d .
H10A H 1.1269 0.5015 0.3519 0.138 Uiso 1 1 calc R
H10B H 1.1314 0.4403 0.292 0.138 Uiso 1 1 calc R
H10C H 1.1273 0.4117 0.3508 0.138 Uiso 1 1 calc R
C104 C 0.9100(11) 0.4164(9) 0.3646(7) 0.131(6) Uani 1 1 d .
H10D H 0.9326 0.4736 0.389 0.197 Uiso 1 1 calc R
H10E H 0.9291 0.3834 0.3893 0.197 Uiso 1 1 calc R
H10F H 0.8389 0.3979 0.3494 0.197 Uiso 1 1 calc R
C105 C 0.9204(10) 0.4635(9) 0.2478(8) 0.123(5) Uani 1 1 d .
H10G H 0.94 0.5214 0.2698 0.185 Uiso 1 1 calc R
H10H H 0.8493 0.4417 0.2331 0.185 Uiso 1 1 calc R
H10I H 0.9493 0.4564 0.2137 0.185 Uiso 1 1 calc R
C106 C 1.1171(7) -0.0801(6) 0.1093(5) 0.059(3) Uani 1 1 d .
C107 C 1.1209(9) -0.0278(9) 0.1637(6) 0.112(5) Uani 1 1 d .
H107 H 1.0622 -0.0328 0.1757 0.134 Uiso 1 1 calc R
C108 C 1.2087(9) 0.0341(9) 0.2033(6) 0.112(5) Uani 1 1 d .
H108 H 1.2077 0.0705 0.2393 0.135 Uiso 1 1 calc R
C109 C 1.2979(8) 0.0379(7) 0.1856(6) 0.082(4) Uani 1 1 d .
C110 C 1.2933(8) -0.0121(8) 0.1295(7) 0.086(4) Uani 1 1 d .
H110 H 1.3504 -0.0066 0.1157 0.103 Uiso 1 1 calc R
C111 C 1.2048(7) -0.0706(8) 0.0934(6) 0.082(3) Uani 1 1 d .
H111 H 1.2048 -0.1052 0.0564 0.098 Uiso 1 1 calc R
C112 C 1.3903(9) 0.0981(8) 0.2243(6) 0.097(4) Uani 1 1 d .
C113 C 1.4700(9) 0.1454(9) 0.2534(6) 0.109(5) Uani 1 1 d .
C114 C 1.6139(19) 0.245(2) 0.3706(12) 0.38(3) Uani 1 1 d .
H11A H 1.5956 0.1962 0.3832 0.568 Uiso 1 1 calc R
H11B H 1.5737 0.2789 0.382 0.568 Uiso 1 1 calc R
H11C H 1.6827 0.2759 0.3903 0.568 Uiso 1 1 calc R
C115 C 1.6205(12) 0.2981(11) 0.2587(11) 0.202(11) Uani 1 1 d .
H11D H 1.6063 0.2747 0.215 0.303 Uiso 1 1 calc R
H11E H 1.6892 0.3314 0.2748 0.303 Uiso 1 1 calc R
H11F H 1.5793 0.332 0.2676 0.303 Uiso 1 1 calc R
C116 C 1.6897(13) 0.1586(14) 0.2814(13) 0.239(14) Uani 1 1 d .
H11G H 1.6876 0.1417 0.2387 0.359 Uiso 1 1 calc R
H11H H 1.6727 0.1106 0.2953 0.359 Uiso 1 1 calc R
H11I H 1.7554 0.1942 0.3046 0.359 Uiso 1 1 calc R
C201 C 0.6104(13) 0.1710(12) 0.0438(9) 0.136(6) Uiso 1 1 d .
C202 C 0.6827(13) 0.2547(12) 0.0824(9) 0.146(6) Uiso 1 1 d .
H202 H 0.6989 0.2733 0.1251 0.175 Uiso 1 1 calc R
C203 C 0.7206(13) 0.2989(13) 0.0476(9) 0.148(6) Uiso 1 1 d .
H203 H 0.7645 0.3519 0.0685 0.178 Uiso 1 1 calc R
C204 C 0.7025(15) 0.2755(14) -0.0154(10) 0.165(7) Uiso 1 1 d .
H204 H 0.7371 0.3106 -0.0342 0.197 Uiso 1 1 calc R
C205 C 0.6363(16) 0.2035(15) -0.0491(11) 0.175(8) Uiso 1 1 d .
H205 H 0.6185 0.1893 -0.0917 0.21 Uiso 1 1 calc R
C206 C 0.5915(12) 0.1464(12) -0.0170(8) 0.132(6) Uiso 1 1 d .
H206 H 0.55 0.093 -0.0393 0.158 Uiso 1 1 calc R
C207 C 0.5630(14) 0.1131(13) 0.0761(9) 0.174(8) Uiso 1 1 d .
H20A H 0.5856 0.1395 0.1197 0.261 Uiso 1 1 calc R
H20B H 0.581 0.0634 0.0664 0.261 Uiso 1 1 calc R
H20C H 0.4921 0.0992 0.0631 0.261 Uiso 1 1 calc R
C208 C 0.7494(17) -0.2304(12) 0.6599(10) 0.205(10) Uiso 1 1 d G
C209 C 0.7213(15) -0.1894(15) 0.6186(11) 0.285(15) Uiso 1 1 d G
H209 H 0.6555 -0.1909 0.6071 0.342 Uiso 1 1 calc R
C210 C 0.792(2) -0.1460(15) 0.5945(10) 0.35(2) Uiso 1 1 d G
H210 H 0.773 -0.1186 0.5668 0.425 Uiso 1 1 calc R
C211 C 0.890(2) -0.1437(16) 0.6116(13) 0.69(6) Uiso 1 1 d G
H211 H 0.9371 -0.1147 0.5955 0.831 Uiso 1 1 calc R
C212 C 0.9181(13) -0.1848(16) 0.6529(12) 0.309(16) Uiso 1 1 d G
H212 H 0.9839 -0.1832 0.6644 0.371 Uiso 1 1 calc R
C213 C 0.848(2) -0.2281(12) 0.6771(8) 0.232(11) Uiso 1 1 d G
H213 H 0.8665 -0.2556 0.7047 0.278 Uiso 1 1 calc R
C214 C 0.673(5) -0.261(4) 0.677(3) 0.58(4) Uiso 1 1 d .
H21A H 0.6192 -0.2441 0.6584 0.867 Uiso 1 1 calc R
H21B H 0.6871 -0.2408 0.7205 0.867 Uiso 1 1 calc R
H21C H 0.6545 -0.3201 0.6637 0.867 Uiso 1 1 calc R
Si1 Si 1.4558(3) -0.3519(3) 0.37812(18) 0.0998(13) Uani 1 1 d .
Si2 Si 0.7523(6) -0.4461(4) 0.4698(2) 0.169(3) Uani 1 1 d .
Si3 Si 0.3815(3) -0.0525(3) 0.36612(19) 0.1062(14) Uani 1 1 d .
Si4 Si 0.9652(3) 0.4060(2) 0.30081(17) 0.0841(11) Uani 1 1 d .
Si5 Si 1.5960(3) 0.2177(4) 0.2929(2) 0.149(2) Uani 1 1 d .

loop_
_atom_site_aniso_label
_atom_site_aniso_U_11
_atom_site_aniso_U_22
_atom_site_aniso_U_33
_atom_site_aniso_U_23
_atom_site_aniso_U_13
_atom_site_aniso_U_12
C1 0.058(6) 0.058(7) 0.082(8) 0.044(6) 0.008(5) 0.018(5)
C2 0.074(6) 0.049(6) 0.042(5) 0.016(4) 0.018(4) 0.008(5)
C3 0.101(8) 0.051(7) 0.121(10) 0.055(6) 0.066(7) 0.043(6)
C4 0.090(7) 0.033(6) 0.067(7) 0.024(5) 0.038(5) 0.019(5)
C5 0.055(6) 0.043(6) 0.079(7) 0.031(5) 0.025(5) 0.014(4)
C6 0.047(5) 0.042(6) 0.068(6) 0.028(5) 0.007(4) 0.015(4)
C7 0.071(6) 0.038(6) 0.058(6) 0.030(4) 0.026(5) 0.010(4)
C8 0.053(5) 0.046(6) 0.086(7) 0.026(5) 0.038(5) 0.024(4)
C9 0.074(6) 0.058(7) 0.069(7) 0.034(5) 0.033(5) 0.030(5)
C10 0.057(6) 0.053(7) 0.074(7) 0.036(5) 0.015(5) 0.006(5)
C11 0.056(6) 0.045(6) 0.072(7) 0.032(5) 0.010(5) 0.009(4)
C12 0.056(5) 0.041(6) 0.057(6) 0.021(4) 0.017(4) 0.011(4)
C13 0.061(6) 0.055(7) 0.065(7) 0.032(5) 0.027(5) 0.020(5)
C14 0.073(6) 0.043(7) 0.084(8) 0.027(5) 0.040(6) 0.027(5)
C15 0.067(6) 0.060(7) 0.071(7) 0.031(5) 0.035(5) 0.029(5)
C16 0.060(6) 0.043(6) 0.092(8) 0.032(5) 0.032(5) 0.023(5)
C17 0.070(6) 0.049(7) 0.083(8) 0.042(5) 0.036(5) 0.018(5)
C18 0.057(5) 0.051(7) 0.058(6) 0.029(5) 0.012(4) 0.017(5)
C19 0.060(6) 0.057(7) 0.069(7) 0.036(5) 0.025(5) 0.010(5)
C20 0.050(5) 0.063(8) 0.066(7) 0.032(5) 0.022(4) 0.021(5)
C21 0.061(6) 0.056(7) 0.055(6) 0.016(5) 0.014(5) 0.027(5)
C22 0.071(6) 0.030(6) 0.081(7) 0.032(5) 0.033(5) 0.021(5)
C23 0.070(6) 0.044(7) 0.073(8) 0.022(5) 0.034(5) 0.012(5)
C24 0.063(6) 0.041(7) 0.086(8) 0.022(6) 0.036(6) 0.013(5)
C25 0.056(6) 0.071(8) 0.095(9) 0.036(7) 0.029(5) 0.031(5)
C26 0.066(6) 0.073(8) 0.074(7) 0.045(6) 0.033(5) 0.028(5)
C27 0.062(6) 0.050(7) 0.076(8) 0.041(5) 0.021(5) 0.015(5)
C28 0.056(6) 0.060(8) 0.086(8) 0.043(6) 0.026(5) 0.016(5)
C29 0.058(6) 0.075(9) 0.091(9) 0.048(7) 0.035(5) 0.024(5)
C30 0.058(6) 0.063(8) 0.074(7) 0.036(6) 0.028(5) 0.031(5)
C31 0.076(7) 0.046(7) 0.081(8) 0.025(5) 0.029(5) 0.037(5)
C32 0.079(7) 0.031(6) 0.091(8) 0.018(5) 0.048(6) 0.019(5)
C33 0.063(6) 0.060(8) 0.070(8) 0.019(6) 0.018(5) 0.009(5)
C34 0.038(5) 0.060(8) 0.088(9) 0.030(6) 0.012(5) 0.009(5)
C35 0.062(6) 0.070(9) 0.087(9) 0.041(7) 0.023(5) 0.027(5)
C36 0.071(7) 0.053(7) 0.103(9) 0.048(6) 0.015(6) 0.026(6)
C37 0.076(7) 0.054(7) 0.051(6) 0.030(5) 0.018(5) 0.019(5)
C38 0.047(5) 0.089(9) 0.074(8) 0.054(7) 0.023(5) 0.023(5)
C39 0.081(7) 0.052(7) 0.076(8) 0.027(6) 0.041(6) 0.028(5)
C40 0.070(7) 0.079(9) 0.081(8) 0.032(6) 0.042(6) 0.042(6)
C41 0.081(7) 0.051(7) 0.058(7) 0.015(5) 0.023(5) 0.030(5)
C42 0.070(7) 0.055(7) 0.049(6) 0.012(5) 0.002(5) 0.010(5)
C43 0.070(7) 0.048(7) 0.066(8) 0.019(5) 0.002(5) 0.010(5)
C44 0.049(6) 0.064(8) 0.092(9) 0.037(6) 0.010(5) 0.008(5)
C45 0.056(6) 0.077(9) 0.084(9) 0.040(7) -0.009(5) 0.008(5)
C46 0.070(7) 0.071(8) 0.069(7) 0.030(6) 0.024(5) 0.028(6)
C47 0.075(7) 0.086(9) 0.072(7) 0.049(6) 0.033(6) 0.049(6)
C48 0.076(7) 0.063(8) 0.062(7) 0.029(6) 0.035(5) 0.025(6)
C49 0.092(8) 0.061(8) 0.075(8) 0.030(6) 0.041(6) 0.022(6)
C50 0.096(8) 0.040(6) 0.079(8) 0.021(6) 0.039(6) 0.034(6)
C51 0.106(9) 0.057(8) 0.061(7) 0.019(6) 0.031(6) 0.035(6)
C52 0.072(7) 0.065(8) 0.065(8) 0.017(6) 0.005(5) 0.009(6)
C53 0.066(7) 0.093(10) 0.066(8) 0.037(7) 0.007(5) 0.019(7)
C54 0.081(8) 0.091(10) 0.060(7) 0.043(6) 0.020(6) 0.023(7)
C55 0.096(8) 0.084(10) 0.071(8) 0.036(6) 0.042(6) 0.052(7)
C56 0.095(8) 0.052(7) 0.065(8) 0.007(6) 0.023(6) 0.026(6)
C57 0.095(8) 0.067(8) 0.051(7) 0.007(6) 0.004(6) 0.022(7)
C58 0.094(8) 0.067(9) 0.053(7) 0.022(6) 0.007(6) 0.019(7)
C59 0.076(7) 0.073(9) 0.066(7) 0.035(6) 0.020(5) 0.022(6)
C60 0.110(10) 0.082(10) 0.046(7) 0.017(6) 0.028(6) 0.027(8)
C61 0.090(8) 0.097(11) 0.113(11) 0.033(8) 0.029(7) 0.038(7)
C62 0.074(6) 0.038(6) 0.068(7) 0.024(5) 0.018(5) 0.026(5)
C63 0.048(5) 0.070(8) 0.086(8) 0.040(6) 0.010(5) 0.019(5)
C64 0.057(6) 0.092(10) 0.091(9) 0.043(7) 0.016(6) 0.018(6)
C65 0.059(6) 0.071(8) 0.071(7) 0.032(6) 0.013(5) 0.030(5)
C66 0.085(7) 0.067(8) 0.056(7) 0.022(5) 0.011(5) 0.035(6)
C67 0.073(6) 0.043(6) 0.075(7) 0.025(5) 0.022(5) 0.022(5)
C68 0.084(7) 0.090(10) 0.076(8) 0.034(7) 0.015(6) 0.040(7)
C69 0.088(8) 0.111(12) 0.085(9) 0.042(8) 0.015(7) 0.040(8)
C70 0.115(14) 0.51(5) 0.28(3) 0.29(3) 0.074(15) 0.14(2)
C71 0.31(3) 0.108(16) 0.19(2) 0.009(13) -0.073(18) 0.123(18)
C72 0.24(2) 0.167(18) 0.091(11) 0.041(11) 0.018(12) 0.119(16)
C73 0.084(7) 0.047(7) 0.069(7) 0.029(5) 0.035(5) 0.025(5)
C74 0.080(7) 0.054(7) 0.063(7) 0.034(5) 0.013(5) 0.003(5)
C75 0.077(7) 0.087(10) 0.080(9) 0.061(7) 0.005(6) 0.000(6)
C76 0.131(10) 0.052(8) 0.057(7) 0.022(6) 0.045(7) 0.024(7)
C77 0.27(2) 0.060(10) 0.085(10) 0.013(8) 0.072(12) -0.015(11)
C78 0.27(2) 0.060(10) 0.071(9) 0.018(7) 0.069(11) -0.017(11)
C79 0.141(11) 0.075(10) 0.084(9) 0.043(7) 0.062(8) 0.046(8)
C80 0.185(15) 0.085(11) 0.116(12) 0.058(9) 0.083(11) 0.067(10)
C81 0.33(4) 0.38(5) 0.43(5) 0.22(4) -0.24(4) -0.17(4)
C82 0.46(4) 0.41(4) 0.107(14) 0.13(2) 0.12(2) 0.38(4)
C83 0.41(4) 0.74(7) 0.111(16) 0.17(3) 0.14(2) 0.45(5)
C84 0.057(5) 0.049(7) 0.094(8) 0.039(5) 0.024(5) 0.023(5)
C85 0.077(7) 0.072(8) 0.085(8) 0.044(6) 0.044(6) 0.029(6)
C86 0.079(7) 0.080(9) 0.078(8) 0.039(6) 0.044(6) 0.035(6)
C87 0.079(7) 0.066(8) 0.069(7) 0.017(6) 0.030(5) 0.040(6)
C88 0.086(8) 0.050(7) 0.098(9) 0.018(6) 0.033(6) 0.017(6)
C89 0.074(6) 0.042(6) 0.090(8) 0.028(5) 0.039(5) 0.023(5)
C90 0.088(8) 0.084(10) 0.074(8) 0.011(7) 0.015(6) 0.025(7)
C91 0.120(10) 0.093(11) 0.082(9) 0.027(7) 0.032(8) 0.061(8)
C92 0.26(2) 0.21(2) 0.102(12) 0.059(13) 0.088(14) 0.148(18)
C93 0.217(19) 0.160(18) 0.113(13) 0.031(12) 0.064(12) 0.106(15)
C94 0.147(14) 0.23(2) 0.144(15) 0.051(14) 0.075(12) 0.116(15)
C95 0.080(7) 0.045(7) 0.068(7) 0.029(5) 0.023(5) 0.020(5)
C96 0.208(16) 0.067(10) 0.087(11) 0.025(8) 0.028(10) 0.081(10)
C97 0.216(16) 0.083(11) 0.078(9) 0.023(8) 0.034(10) 0.086(11)
C98 0.105(8) 0.037(7) 0.088(9) 0.034(6) 0.041(7) 0.037(6)
C99 0.064(6) 0.055(8) 0.117(11) 0.047(7) 0.041(6) 0.033(5)
C100 0.078(7) 0.039(7) 0.093(9) 0.027(6) 0.021(6) 0.022(5)
C101 0.092(8) 0.047(8) 0.115(10) 0.045(7) 0.048(7) 0.033(6)
C102 0.107(9) 0.066(9) 0.111(11) 0.050(8) 0.048(8) 0.044(7)
C103 0.087(8) 0.120(12) 0.071(8) 0.029(7) 0.030(6) 0.030(7)
C104 0.141(13) 0.091(12) 0.155(14) 0.008(10) 0.080(11) 0.025(9)
C105 0.112(10) 0.080(11) 0.194(17) 0.047(10) 0.037(10) 0.055(9)
C106 0.058(6) 0.042(6) 0.077(8) 0.036(5) 0.013(5) 0.004(4)
C107 0.076(8) 0.120(12) 0.085(9) 0.013(9) 0.015(7) -0.038(7)
C108 0.082(9) 0.118(12) 0.092(10) 0.020(8) 0.018(7) -0.028(7)
C109 0.074(8) 0.056(8) 0.096(10) 0.037(7) 0.000(6) -0.009(6)
C110 0.054(7) 0.078(9) 0.121(11) 0.036(8) 0.017(6) 0.012(6)
C111 0.056(6) 0.077(9) 0.106(9) 0.030(7) 0.011(6) 0.017(6)
C112 0.084(8) 0.096(11) 0.086(9) 0.047(8) -0.007(6) -0.011(7)
C113 0.079(8) 0.110(12) 0.101(10) 0.047(8) -0.005(7) -0.026(7)
C114 0.21(3) 0.42(5) 0.20(3) -0.13(3) 0.05(2) -0.19(3)
C115 0.121(13) 0.106(15) 0.34(3) 0.145(17) -0.039(15) -0.029(10)
C116 0.086(13) 0.20(3) 0.42(4) 0.16(3) 0.033(17) 0.009(13)
Si1 0.098(3) 0.128(4) 0.085(3) 0.048(2) 0.0083(19) 0.052(2)
Si2 0.321(8) 0.176(6) 0.099(4) 0.077(4) 0.107(5) 0.157(6)
Si3 0.144(3) 0.117(4) 0.092(3) 0.032(2) 0.055(3) 0.081(3)
Si4 0.100(2) 0.058(2) 0.105(3) 0.0255(19) 0.047(2) 0.0281(18)
Si5 0.099(3) 0.164(5) 0.109(4) 0.042(3) -0.010(2) -0.058(3)

loop_
_atom_type_symbol
_atom_type_description
_atom_type_scat_dispersion_real
_atom_type_scat_dispersion_imag
_atom_type_scat_source
C C 0.0033 0.0016 'International Tables Vol C Tables 4.2.6.8 and 6.1.1.4'
H H 0 0 'International Tables Vol C Tables 4.2.6.8 and 6.1.1.4'
Si Si 0.0817 0.0704 'International Tables Vol C Tables 4.2.6.8 and 6.1.1.4'

loop_
_geom_angle_atom_site_label_1
_geom_angle_atom_site_label_2
_geom_angle_atom_site_label_3
_geom_angle
C2 C1 C5 103.2(8)
C2 C1 C6 118.0(9)
C5 C1 C6 118.4(8)
C2 C1 C61 101.7(8)
C5 C1 C61 102.1(9)
C6 C1 C61 111.2(8)
C3 C2 C1 110.3(9)
C3 C2 C7 122.4(9)
C1 C2 C7 125.6(10)
C2 C3 C8 126.9(9)
C2 C3 C4 105.1(9)
C8 C3 C4 123.2(10)
C5 C4 C9 126.8(8)
C5 C4 C3 110.0(9)
C9 C4 C3 121.1(9)
C4 C5 C1 109.7(8)
C4 C5 C10 123.9(9)
C1 C5 C10 124.0(9)
C62 C6 C20 110.9(7)
C62 C6 C1 114.1(8)
C20 C6 C1 109.4(8)
C62 C6 C11 110.9(8)
C20 C6 C11 99.6(7)
C1 C6 C11 110.9(8)
C2 C7 C73 115.0(8)
C2 C7 C12 106.2(7)
C73 C7 C12 114.3(8)
C2 C7 C13 107.0(8)
C73 C7 C13 113.7(7)
C12 C7 C13 99.3(7)
C3 C8 C84 114.4(9)
C3 C8 C15 108.0(7)
C84 C8 C15 113.5(8)
C3 C8 C14 106.2(8)
C84 C8 C14 112.8(7)
C15 C8 C14 100.8(8)
C4 C9 C95 113.8(8)
C4 C9 C16 107.3(8)
C95 C9 C16 113.4(8)
C4 C9 C17 105.6(8)
C95 C9 C17 115.3(8)
C16 C9 C17 100.2(8)
C19 C10 C5 107.8(8)
C19 C10 C106 111.5(8)
C5 C10 C106 116.2(8)
C19 C10 C18 99.5(8)
C5 C10 C18 107.3(8)
C106 C10 C18 113.2(8)
C12 C11 C21 119.5(9)
C12 C11 C6 124.8(9)
C21 C11 C6 109.7(8)
C11 C12 C22 118.2(9)
C11 C12 C7 125.1(8)
C22 C12 C7 110.7(8)
C14 C13 C23 118.5(10)
C14 C13 C7 124.6(9)
C23 C13 C7 111.2(9)
C13 C14 C24 120.1(10)
C13 C14 C8 123.5(10)
C24 C14 C8 109.3(9)
C16 C15 C25 120.2(9)
C16 C15 C8 124.3(9)
C25 C15 C8 109.6(9)
C15 C16 C26 118.3(9)
C15 C16 C9 124.9(9)
C26 C16 C9 110.7(8)
C18 C17 C27 118.9(9)
C18 C17 C9 122.9(9)
C27 C17 C9 110.2(8)
C17 C18 C28 118.0(9)
C17 C18 C10 124.4(8)
C28 C18 C10 110.3(9)
C20 C19 C29 118.3(10)
C20 C19 C10 123.5(9)
C29 C19 C10 112.0(10)
C19 C20 C30 120.4(9)
C19 C20 C6 126.4(9)
C30 C20 C6 109.1(8)
C31 C21 C11 122.4(9)
C31 C21 C30 119.2(9)
C11 C21 C30 108.1(9)
C32 C22 C12 122.9(9)
C32 C22 C23 118.9(10)
C12 C22 C23 106.6(8)
C33 C23 C13 121.9(11)
C33 C23 C22 118.8(9)
C13 C23 C22 108.8(9)
C34 C24 C14 121.8(11)
C34 C24 C25 118.3(11)
C14 C24 C25 108.8(9)
C35 C25 C15 121.4(10)
C35 C25 C24 120.7(11)
C15 C25 C24 108.5(10)
C36 C26 C16 122.8(9)
C36 C26 C27 118.0(10)
C16 C26 C27 108.7(9)
C37 C27 C17 122.5(10)
C37 C27 C26 120.2(10)
C17 C27 C26 107.9(8)
C38 C28 C18 123.7(10)
C38 C28 C29 118.4(11)
C18 C28 C29 107.6(9)
C39 C29 C19 124.1(11)
C39 C29 C28 118.9(11)
C19 C29 C28 108.0(10)
C40 C30 C20 121.5(10)
C40 C30 C21 119.0(10)
C20 C30 C21 108.9(8)
C21 C31 C32 119.5(9)
C21 C31 C41 122.1(10)
C32 C31 C41 106.0(9)
C22 C32 C42 122.4(10)
C22 C32 C31 117.4(10)
C42 C32 C31 110.4(9)
C23 C33 C34 117.9(10)
C23 C33 C43 120.6(10)
C34 C33 C43 109.7(10)
C24 C34 C33 119.7(10)
C24 C34 C44 122.0(11)
C33 C34 C44 106.7(10)
C25 C35 C45 120.2(11)
C25 C35 C36 119.5(11)
C45 C35 C36 106.8(10)
C26 C36 C46 121.5(10)
C26 C36 C35 117.7(10)
C46 C36 C35 109.1(10)
C27 C37 C47 120.4(9)
C27 C37 C38 119.5(9)
C47 C37 C38 107.8(10)
C28 C38 C48 121.3(11)
C28 C38 C37 117.1(10)
C48 C38 C37 108.8(9)
C29 C39 C49 121.7(11)
C29 C39 C40 117.5(10)
C49 C39 C40 108.6(10)
C30 C40 C50 122.1(10)
C30 C40 C39 118.2(10)
C50 C40 C39 107.5(10)
C50 C41 C51 120.0(10)
C50 C41 C31 118.9(10)
C51 C41 C31 108.5(9)
C43 C42 C32 118.7(9)
C43 C42 C51 120.8(10)
C32 C42 C51 105.4(9)
C42 C43 C52 119.6(10)
C42 C43 C33 120.6(10)
C52 C43 C33 107.7(11)
C45 C44 C34 119.6(11)
C45 C44 C52 119.6(11)
C34 C44 C52 107.6(10)
C44 C45 C35 119.1(11)
C44 C45 C53 120.3(13)
C35 C45 C53 109.6(10)
C47 C46 C36 118.0(10)
C47 C46 C53 121.6(11)
C36 C46 C53 108.0(9)
C46 C47 C37 121.9(10)
C46 C47 C54 117.6(11)
C37 C47 C54 108.5(9)
C49 C48 C38 119.1(11)
C49 C48 C54 121.7(11)
C38 C48 C54 107.2(10)
C48 C49 C39 120.4(11)
C48 C49 C55 119.1(12)
C39 C49 C55 107.0(10)
C41 C50 C55 120.2(11)
C41 C50 C40 118.7(10)
C55 C50 C40 107.0(10)
C56 C51 C41 121.0(10)
C56 C51 C42 118.3(11)
C41 C51 C42 109.6(9)
C43 C52 C57 121.5(11)
C43 C52 C44 108.2(10)
C57 C52 C44 118.0(11)
C58 C53 C45 122.1(12)
C58 C53 C46 117.8(11)
C45 C53 C46 106.6(11)
C59 C54 C47 121.8(11)
C59 C54 C48 118.9(12)
C47 C54 C48 107.6(10)
C60 C55 C50 120.5(11)
C60 C55 C49 119.3(11)
C50 C55 C49 109.8(11)
C51 C56 C57 122.9(11)
C51 C56 C60 121.2(11)
C57 C56 C60 104.8(11)
C56 C57 C52 116.9(11)
C56 C57 C58 108.6(11)
C52 C57 C58 121.3(12)
C53 C58 C59 122.6(12)
C53 C58 C57 118.4(12)
C59 C58 C57 108.3(12)
C54 C59 C58 118.6(12)
C54 C59 C60 121.6(11)
C58 C59 C60 107.6(11)
C59 C60 C55 119.4(11)
C59 C60 C56 110.5(11)
C55 C60 C56 117.2(11)
C1 C61 H61A 109.5
C1 C61 H61B 109.5
H61A C61 H61B 109.5
C1 C61 H61C 109.5
H61A C61 H61C 109.5
H61B C61 H61C 109.5
C63 C62 C67 119.2(9)
C63 C62 C6 120.5(9)
C67 C62 C6 120.3(9)
C64 C63 C62 119.5(10)
C64 C63 H63 120.3
C62 C63 H63 120.3
C63 C64 C65 123.5(10)
C63 C64 H64 118.3
C65 C64 H64 118.3
C66 C65 C64 117.1(10)
C66 C65 C68 119.9(10)
C64 C65 C68 123.1(10)
C65 C66 C67 121.7(10)
C65 C66 H66 119.2
C67 C66 H66 119.2
C62 C67 C66 119.1(9)
C62 C67 H67 120.5
C66 C67 H67 120.5
C69 C68 C65 178.6(14)
C68 C69 Si1 175.3(13)
Si1 C70 H70A 109.5
Si1 C70 H70B 109.5
H70A C70 H70B 109.5
Si1 C70 H70C 109.5
H70A C70 H70C 109.5
H70B C70 H70C 109.5
Si1 C71 H71A 109.5
Si1 C71 H71B 109.5
H71A C71 H71B 109.5
Si1 C71 H71C 109.5
H71A C71 H71C 109.5
H71B C71 H71C 109.5
Si1 C72 H72A 109.5
Si1 C72 H72B 109.5
H72A C72 H72B 109.5
Si1 C72 H72C 109.5
H72A C72 H72C 109.5
H72B C72 H72C 109.5
C78 C73 C74 116.8(10)
C78 C73 C7 121.1(10)
C74 C73 C7 121.2(9)
C73 C74 C75 119.7(11)
C73 C74 H74 120.2
C75 C74 H74 120.2
C76 C75 C74 124.3(11)
C76 C75 H75 117.9
C74 C75 H75 117.9
C75 C76 C77 115.7(11)
C75 C76 C79 124.1(11)
C77 C76 C79 120.2(11)
C76 C77 C78 121.5(13)
C76 C77 H77 119.2
C78 C77 H77 119.2
C73 C78 C77 120.9(13)
C73 C78 H78 119.6
C77 C78 H78 119.6
C80 C79 C76 175.4(15)
C79 C80 Si2 171.1(15)
Si2 C81 H81A 109.5
Si2 C81 H81B 109.5
H81A C81 H81B 109.5
Si2 C81 H81C 109.5
H81A C81 H81C 109.5
H81B C81 H81C 109.5
Si2 C82 H82A 109.5
Si2 C82 H82B 109.5
H82A C82 H82B 109.5
Si2 C82 H82C 109.5
H82A C82 H82C 109.5
H82B C82 H82C 109.5
Si2 C83 H83A 109.5
Si2 C83 H83B 109.5
H83A C83 H83B 109.5
Si2 C83 H83C 109.5
H83A C83 H83C 109.5
H83B C83 H83C 109.5
C89 C84 C85 118.7(10)
C89 C84 C8 120.6(8)
C85 C84 C8 120.8(10)
C84 C85 C86 118.5(11)
C84 C85 H85 120.7
C86 C85 H85 120.7
C87 C86 C85 123.8(10)
C87 C86 H86 118.1
C85 C86 H86 118.1
C86 C87 C88 118.2(9)
C86 C87 C90 121.9(11)
C88 C87 C90 119.8(11)
C87 C88 C89 119.7(11)
C87 C88 H88 120.1
C89 C88 H88 120.1
C84 C89 C88 120.9(9)
C84 C89 H89 119.5
C88 C89 H89 119.5
C91 C90 C87 176.7(14)
C90 C91 Si3 179.3(13)
Si3 C92 H92A 109.5
Si3 C92 H92B 109.5
H92A C92 H92B 109.5
Si3 C92 H92C 109.5
H92A C92 H92C 109.5
H92B C92 H92C 109.5
Si3 C93 H93A 109.5
Si3 C93 H93B 109.5
H93A C93 H93B 109.5
Si3 C93 H93C 109.5
H93A C93 H93C 109.5
H93B C93 H93C 109.5
Si3 C94 H94A 109.5
Si3 C94 H94B 109.5
H94A C94 H94B 109.5
Si3 C94 H94C 109.5
H94A C94 H94C 109.5
H94B C94 H94C 109.5
C100 C95 C96 117.3(11)
C100 C95 C9 121.8(10)
C96 C95 C9 120.8(10)
C95 C96 C97 121.6(13)
C95 C96 H96 119.2
C97 C96 H96 119.2
C98 C97 C96 120.9(13)
C98 C97 H97 119.6
C96 C97 H97 119.6
C97 C98 C99 116.0(11)
C97 C98 C101 121.7(12)
C99 C98 C101 122.3(10)
C100 C99 C98 122.3(10)
C100 C99 H99 118.9
C98 C99 H99 118.9
C95 C100 C99 121.4(12)
C95 C100 H100 119.3
C99 C100 H100 119.3
C102 C101 C98 175.9(13)
C101 C102 Si4 176.0(11)
Si4 C103 H10A 109.5
Si4 C103 H10B 109.5
H10A C103 H10B 109.5
Si4 C103 H10C 109.5
H10A C103 H10C 109.5
H10B C103 H10C 109.5
Si4 C104 H10D 109.5
Si4 C104 H10E 109.5
H10D C104 H10E 109.5
Si4 C104 H10F 109.5
H10D C104 H10F 109.5
H10E C104 H10F 109.5
Si4 C105 H10G 109.5
Si4 C105 H10H 109.5
H10G C105 H10H 109.5
Si4 C105 H10I 109.5
H10G C105 H10I 109.5
H10H C105 H10I 109.5
C107 C106 C111 116.1(10)
C107 C106 C10 122.9(9)
C111 C106 C10 121.0(10)
C106 C107 C108 124.0(12)
C106 C107 H107 118
C108 C107 H107 118
C109 C108 C107 116.9(13)
C109 C108 H108 121.5
C107 C108 H108 121.5
C110 C109 C108 118.8(10)
C110 C109 C112 121.1(12)
C108 C109 C112 119.9(13)
C109 C110 C111 120.6(11)
C109 C110 H110 119.7
C111 C110 H110 119.7
C106 C111 C110 123.2(12)
C106 C111 H111 118.4
C110 C111 H111 118.4
C113 C112 C109 175.2(17)
C112 C113 Si5 175.6(13)
Si5 C114 H11A 109.5
Si5 C114 H11B 109.5
H11A C114 H11B 109.5
Si5 C114 H11C 109.5
H11A C114 H11C 109.5
H11B C114 H11C 109.5
Si5 C115 H11D 109.5
Si5 C115 H11E 109.5
H11D C115 H11E 109.5
Si5 C115 H11F 109.5
H11D C115 H11F 109.5
H11E C115 H11F 109.5
Si5 C116 H11G 109.5
Si5 C116 H11H 109.5
H11G C116 H11H 109.5
Si5 C116 H11I 109.5
H11G C116 H11I 109.5
H11H C116 H11I 109.5
C206 C201 C207 119.8(18)
C206 C201 C202 122.1(18)
C207 C201 C202 118.0(17)
C203 C202 C201 111.5(18)
C203 C202 H202 124.3
C201 C202 H202 124.3
C202 C203 C204 128(2)
C202 C203 H203 116
C204 C203 H203 116
C205 C204 C203 120(2)
C205 C204 H204 119.9
C203 C204 H204 119.9
C204 C205 C206 118(2)
C204 C205 H205 121.1
C206 C205 H205 121.1
C201 C206 C205 120.1(19)
C201 C206 H206 120
C205 C206 H206 120
C201 C207 H20A 109.5
C201 C207 H20B 109.5
H20A C207 H20B 109.5
C201 C207 H20C 109.5
H20A C207 H20C 109.5
H20B C207 H20C 109.5
C214 C208 C209 107(4)
C214 C208 C213 133(4)
C209 C208 C213 120
C208 C209 C210 120
C208 C209 H209 120
C210 C209 H209 120
C211 C210 C209 120
C211 C210 H210 120
C209 C210 H210 120
C210 C211 C212 120
C210 C211 H211 120
C212 C211 H211 120
C213 C212 C211 120
C213 C212 H212 120
C211 C212 H212 120
C212 C213 C208 120
C212 C213 H213 120
C208 C213 H213 120
C208 C214 H21A 109.5
C208 C214 H21B 109.5
H21A C214 H21B 109.5
C208 C214 H21C 109.5
H21A C214 H21C 109.5
H21B C214 H21C 109.5
C71 Si1 C69 108.7(8)
C71 Si1 C70 109.7(13)
C69 Si1 C70 107.7(7)
C71 Si1 C72 112.9(10)
C69 Si1 C72 108.4(7)
C70 Si1 C72 109.2(11)
C83 Si2 C82 127.6(13)
C83 Si2 C80 112.8(10)
C82 Si2 C80 114.4(8)
C83 Si2 C81 102(2)
C82 Si2 C81 85.2(17)
C80 Si2 C81 106.8(13)
C91 Si3 C93 106.5(7)
C91 Si3 C92 106.9(7)
C93 Si3 C92 112.9(9)
C91 Si3 C94 108.2(7)
C93 Si3 C94 113.1(9)
C92 Si3 C94 109.0(9)
C104 Si4 C102 110.7(6)
C104 Si4 C103 111.9(6)
C102 Si4 C103 108.7(6)
C104 Si4 C105 110.3(8)
C102 Si4 C105 105.2(6)
C103 Si4 C105 109.8(6)
C114 Si5 C115 117.6(15)
C114 Si5 C113 111.0(8)
C115 Si5 C113 109.0(7)
C114 Si5 C116 102.3(17)
C115 Si5 C116 108.1(11)
C113 Si5 C116 108.3(9)

loop_
_geom_bond_atom_site_label_1
_geom_bond_atom_site_label_2
_geom_bond_distance
C1 C2 1.492(13)
C1 C5 1.503(13)
C1 C6 1.553(14)
C1 C61 1.675(16)
C2 C3 1.402(14)
C2 C7 1.512(12)
C3 C8 1.494(14)
C3 C4 1.518(12)
C4 C5 1.343(13)
C4 C9 1.518(13)
C5 C10 1.511(12)
C6 C62 1.511(13)
C6 C20 1.536(12)
C6 C11 1.554(12)
C7 C73 1.538(12)
C7 C12 1.539(13)
C7 C13 1.542(13)
C8 C84 1.530(13)
C8 C15 1.543(13)
C8 C14 1.553(13)
C9 C95 1.538(14)
C9 C16 1.540(13)
C9 C17 1.559(12)
C10 C19 1.497(14)
C10 C106 1.535(13)
C10 C18 1.553(13)
C11 C12 1.364(11)
C11 C21 1.426(13)
C12 C22 1.455(12)
C13 C14 1.377(13)
C13 C23 1.411(13)
C14 C24 1.424(15)
C15 C16 1.370(12)
C15 C25 1.432(14)
C16 C26 1.432(13)
C17 C18 1.373(13)
C17 C27 1.445(14)
C18 C28 1.415(14)
C19 C20 1.381(13)
C19 C29 1.410(14)
C20 C30 1.434(14)
C21 C31 1.359(13)
C21 C30 1.450(13)
C22 C32 1.365(13)
C22 C23 1.476(13)
C23 C33 1.406(14)
C24 C34 1.347(14)
C24 C25 1.472(14)
C25 C35 1.380(15)
C26 C36 1.396(15)
C26 C27 1.475(12)
C27 C37 1.348(13)
C28 C38 1.392(14)
C28 C29 1.464(14)
C29 C39 1.364(15)
C30 C40 1.375(13)
C31 C32 1.456(13)
C31 C41 1.457(14)
C32 C42 1.452(14)
C33 C34 1.438(15)
C33 C43 1.439(14)
C34 C44 1.448(14)
C35 C45 1.438(16)
C35 C36 1.441(14)
C36 C46 1.440(15)
C37 C47 1.433(14)
C37 C38 1.436(13)
C38 C48 1.431(15)
C39 C49 1.423(15)
C39 C40 1.495(15)
C40 C50 1.450(15)
C41 C50 1.379(13)
C41 C51 1.435(14)
C42 C43 1.384(14)
C42 C51 1.459(13)
C43 C52 1.419(15)
C44 C45 1.400(15)
C44 C52 1.471(16)
C45 C53 1.449(15)
C46 C47 1.375(13)
C46 C53 1.451(16)
C47 C54 1.434(15)
C48 C49 1.368(15)
C48 C54 1.461(14)
C49 C55 1.468(16)
C50 C55 1.449(15)
C51 C56 1.380(15)
C52 C57 1.433(15)
C53 C58 1.370(16)
C54 C59 1.386(15)
C55 C60 1.434(16)
C56 C57 1.433(16)
C56 C60 1.453(15)
C57 C58 1.461(16)
C58 C59 1.398(15)
C59 C60 1.418(16)
C61 H61A 0.96
C61 H61B 0.96
C61 H61C 0.96
C62 C63 1.385(12)
C62 C67 1.394(13)
C63 C64 1.370(14)
C63 H63 0.93
C64 C65 1.374(14)
C64 H64 0.93
C65 C66 1.372(13)
C65 C68 1.437(15)
C66 C67 1.411(13)
C66 H66 0.93
C67 H67 0.93
C68 C69 1.210(15)
C69 Si1 1.811(14)
C70 Si1 1.850(19)
C70 H70A 0.96
C70 H70B 0.96
C70 H70C 0.96
C71 Si1 1.804(18)
C71 H71A 0.96
C71 H71B 0.96
C71 H71C 0.96
C72 Si1 1.894(15)
C72 H72A 0.96
C72 H72B 0.96
C72 H72C 0.96
C73 C78 1.366(15)
C73 C74 1.377(13)
C74 C75 1.384(13)
C74 H74 0.93
C75 C76 1.340(15)
C75 H75 0.93
C76 C77 1.366(16)
C76 C79 1.441(16)
C77 C78 1.407(17)
C77 H77 0.93
C78 H78 0.93
C79 C80 1.196(16)
C80 Si2 1.834(16)
C81 Si2 1.96(3)
C81 H81A 0.96
C81 H81B 0.96
C81 H81C 0.96
C82 Si2 1.68(2)
C82 H82A 0.96
C82 H82B 0.96
C82 H82C 0.96
C83 Si2 1.612(19)
C83 H83A 0.96
C83 H83B 0.96
C83 H83C 0.96
C84 C89 1.385(13)
C84 C85 1.393(12)
C85 C86 1.397(14)
C85 H85 0.93
C86 C87 1.335(14)
C86 H86 0.93
C87 C88 1.397(15)
C87 C90 1.424(15)
C88 C89 1.400(14)
C88 H88 0.93
C89 H89 0.93
C90 C91 1.251(15)
C91 Si3 1.805(13)
C92 Si3 1.863(17)
C92 H92A 0.96
C92 H92B 0.96
C92 H92C 0.96
C93 Si3 1.844(18)
C93 H93A 0.96
C93 H93B 0.96
C93 H93C 0.96
C94 Si3 1.864(16)
C94 H94A 0.96
C94 H94B 0.96
C94 H94C 0.96
C95 C100 1.339(14)
C95 C96 1.366(15)
C96 C97 1.378(17)
C96 H96 0.93
C97 C98 1.362(16)
C97 H97 0.93
C98 C99 1.378(15)
C98 C101 1.406(16)
C99 C100 1.361(14)
C99 H99 0.93
C100 H100 0.93
C101 C102 1.231(15)
C102 Si4 1.836(14)
C103 Si4 1.878(11)
C103 H10A 0.96
C103 H10B 0.96
C103 H10C 0.96
C104 Si4 1.804(13)
C104 H10D 0.96
C104 H10E 0.96
C104 H10F 0.96
C105 Si4 1.891(15)
C105 H10G 0.96
C105 H10H 0.96
C105 H10I 0.96
C106 C107 1.358(15)
C106 C111 1.365(14)
C107 C108 1.417(15)
C107 H107 0.93
C108 C109 1.415(17)
C108 H108 0.93
C109 C110 1.367(16)
C109 C112 1.439(15)
C110 C111 1.378(14)
C110 H110 0.93
C111 H111 0.93
C112 C113 1.190(14)
C113 Si5 1.839(12)
C114 Si5 1.71(3)
C114 H11A 0.96
C114 H11B 0.96
C114 H11C 0.96
C115 Si5 1.762(16)
C115 H11D 0.96
C115 H11E 0.96
C115 H11F 0.96
C116 Si5 1.93(2)
C116 H11G 0.96
C116 H11H 0.96
C116 H11I 0.96
C201 C206 1.33(2)
C201 C207 1.50(2)
C201 C202 1.51(2)
C202 C203 1.34(2)
C202 H202 0.93
C203 C204 1.38(2)
C203 H203 0.93
C204 C205 1.32(2)
C204 H204 0.93
C205 C206 1.47(2)
C205 H205 0.93
C206 H206 0.93
C207 H20A 0.96
C207 H20B 0.96
C207 H20C 0.96
C208 C214 1.27(6)
C208 C209 1.39
C208 C213 1.39
C209 C210 1.39
C209 H209 0.93
C210 C211 1.39
C210 H210 0.93
C211 C212 1.39
C211 H211 0.93
C212 C213 1.39
C212 H212 0.93
C213 H213 0.93
C214 H21A 0.96
C214 H21B 0.96
C214 H21C 0.96
